data_1572141
loop_
_publ_author_name
'Gong, Jianye'
'Wang, Xiaopeng'
'Zhang, Weijing'
'Wu, Yifan'
'Li, Kai'
'Sha, Renmanduhu'
'Liu, Lingxiu'
'Li, Chunbin'
'Feng, Lina'
'Jiang, Guoyu'
'Wang, Jianguo'
'Tang, Ben Zhong'

_publ_section_title
;
 Sulfur oxidation states manipulate excited state electronic
 configurations for constructing highly efficient organic type I
 photosensitizers.
;
_journal_issue 32
_journal_name_full 'Chemical science'
_journal_page_first 13001
_journal_page_last 13010
_journal_paper_doi 10.1039/d4sc03039g
_journal_volume 15
_journal_year 2024
_chemical_formula_moiety 'C48 H34 N2 O2 S'
_chemical_formula_sum 'C48 H34 N2 O2 S'
_chemical_formula_weight 702.83
_space_group_crystal_system monoclinic
_space_group_IT_number 15
_space_group_name_Hall '-C 2yc'
_space_group_name_H-M_alt 'C 1 2/c 1'
_atom_sites_solution_hydrogens geom
_atom_sites_solution_primary dual
_audit_creation_date 2020-07-11
_audit_creation_method
;
Olex2 1.3
(compiled 2020.06.28 svn.raecde09e for OlexSys, GUI svn.r6132)
;
_audit_update_record
;
2024-01-13 deposited with the CCDC.	2024-07-11 downloaded from the CCDC.
;
_cell_angle_alpha 90
_cell_angle_beta 104.842(7)
_cell_angle_gamma 90
_cell_formula_units_Z 4
_cell_length_a 14.6095(11)
_cell_length_b 17.9909(12)
_cell_length_c 14.0147(10)
_cell_measurement_reflns_used 3388
_cell_measurement_temperature 100.0(2)
_cell_measurement_theta_max 28.1830
_cell_measurement_theta_min 2.5710
_cell_volume 3560.7(5)
_computing_cell_refinement 'CrysAlisPro 1.171.38.43f (Rigaku OD, 2015)'
_computing_data_collection 'CrysAlisPro 1.171.38.43f (Rigaku OD, 2015)'
_computing_data_reduction 'CrysAlisPro 1.171.38.43f (Rigaku OD, 2015)'
_computing_molecular_graphics 'Olex2 1.3 (Dolomanov et al., 2009)'
_computing_publication_material 'Olex2 1.3 (Dolomanov et al., 2009)'
_computing_structure_refinement 'SHELXL 2018/3 (Sheldrick, 2015)'
_computing_structure_solution 'SHELXT 2018/2 (Sheldrick, 2018)'
_diffrn_ambient_environment N~2~
_diffrn_ambient_temperature 100.0(2)
_diffrn_detector 'CCD plate'
_diffrn_detector_area_resol_mean 5.2684
_diffrn_detector_type AtlasS2
_diffrn_measured_fraction_theta_full 1.000
_diffrn_measured_fraction_theta_max 1.000
_diffrn_measurement_details
;
List of Runs (angles in degrees, time in seconds):

  # Type    Start    End  Width  t~exp~   \w     \q     \k     \f   Frames
#--------------------------------------------------------------------------
  1  \w    -10.00  22.00   1.00    6.00    --  -11.59 -99.00  90.00   32
  2  \w    -40.00  52.00   1.00    6.00    --  -11.59  57.00-150.00   92
  3  \w    -64.00  18.00   1.00    6.00    --  -11.59 -77.00 -60.00   82
;
_diffrn_measurement_device 'four-circle diffractometer'
_diffrn_measurement_device_type 'SuperNova, Dual, Cu at zero, AtlasS2'
_diffrn_measurement_method '\w scans'
_diffrn_orient_matrix_type 'CrysAlisPro convention (1999,Acta A55,543-557)'
_diffrn_orient_matrix_UB_11 0.0168835000
_diffrn_orient_matrix_UB_12 0.0153030000
_diffrn_orient_matrix_UB_13 -0.0389297000
_diffrn_orient_matrix_UB_21 0.0095308500
_diffrn_orient_matrix_UB_22 0.0340654500
_diffrn_orient_matrix_UB_23 0.0260768000
_diffrn_orient_matrix_UB_31 0.0463550500
_diffrn_orient_matrix_UB_32 -0.0126185500
_diffrn_orient_matrix_UB_33 0.0233195000
_diffrn_radiation_monochromator mirror
_diffrn_radiation_probe x-ray
_diffrn_radiation_type 'Mo K\a'
_diffrn_radiation_wavelength 0.71073
_diffrn_reflns_av_R_equivalents 0.0547
_diffrn_reflns_av_unetI/netI 0.0617
_diffrn_reflns_Laue_measured_fraction_full 1.000
_diffrn_reflns_Laue_measured_fraction_max 1.000
_diffrn_reflns_limit_h_max 13
_diffrn_reflns_limit_h_min -17
_diffrn_reflns_limit_k_max 19
_diffrn_reflns_limit_k_min -21
_diffrn_reflns_limit_l_max 16
_diffrn_reflns_limit_l_min -16
_diffrn_reflns_number 7994
_diffrn_reflns_point_group_measured_fraction_full 1.000
_diffrn_reflns_point_group_measured_fraction_max 1.000
_diffrn_reflns_theta_full 24.999
_diffrn_reflns_theta_max 24.999
_diffrn_reflns_theta_min 2.124
_diffrn_source 'micro-focus sealed X-ray tube'
_diffrn_source_type 'SuperNova (Mo) X-ray Source'
_exptl_absorpt_coefficient_mu 0.136
_exptl_absorpt_correction_T_max 1.00000
_exptl_absorpt_correction_T_min 0.56893
_exptl_absorpt_correction_type multi-scan
_exptl_absorpt_process_details
;
CrysAlisPro 1.171.38.43f (Rigaku Oxford Diffraction, 2015)
Empirical absorption correction using spherical harmonics,
 implemented in SCALE3 ABSPACK scaling algorithm.
;
_exptl_crystal_colour yellow
_exptl_crystal_colour_primary yellow
_exptl_crystal_density_diffrn 1.311
_exptl_crystal_description block
_exptl_crystal_F_000 1472
_exptl_crystal_size_max 0.13
_exptl_crystal_size_mid 0.12
_exptl_crystal_size_min 0.11
_refine_diff_density_max 0.247
_refine_diff_density_min -0.383
_refine_diff_density_rms 0.056
_refine_ls_extinction_method none
_refine_ls_goodness_of_fit_ref 1.062
_refine_ls_hydrogen_treatment constr
_refine_ls_matrix_type full
_refine_ls_number_parameters 240
_refine_ls_number_reflns 3145
_refine_ls_number_restraints 0
_refine_ls_restrained_S_all 1.062
_refine_ls_R_factor_all 0.0642
_refine_ls_R_factor_gt 0.0508
_refine_ls_shift/su_max 0.000
_refine_ls_shift/su_mean 0.000
_refine_ls_structure_factor_coef Fsqd
_refine_ls_weighting_details 'w=1/[\s^2^(Fo^2^)+(0.0609P)^2^+1.1840P] where P=(Fo^2^+2Fc^2^)/3'
_refine_ls_weighting_scheme calc
_refine_ls_wR_factor_gt 0.1224
_refine_ls_wR_factor_ref 0.1338
_reflns_Friedel_coverage 0.000
_reflns_number_gt 2524
_reflns_number_total 3145
_reflns_threshold_expression 'I > 2\s(I)'
_cod_data_source_file d4sc03039g2.cif
_cod_data_source_block tpa_2
_cod_depositor_comments 'Adding full bibliography for 1572140--1572142.cif.'
_cod_database_code 1572141
_shelx_shelxl_version_number 2018/3
_shelx_space_group_comment
;
The symmetry employed for this shelxl refinement is uniquely defined
by the following loop, which should always be used as a source of
symmetry information in preference to the above space-group names.
They are only intended as comments.
;
_reflns_odcompleteness_completeness 99.95
_reflns_odcompleteness_iscentric 1
_reflns_odcompleteness_theta 26.32
_olex2_refinement_description
;
1. Fixed Uiso
 At 1.2 times of:
  All C(H) groups
2.a Aromatic/amide H refined with riding coordinates:
 C2(H2), C3(H3), C4(H4), C5(H5), C6(H6), C8(H8), C9(H9), C10(H10), C11(H11),
 C12(H12), C13(H13), C14(H14), C16(H16), C17(H17), C20(H20), C21(H21), C24(H24)
;
_olex2_submission_special_instructions 'No special instructions were received'
_oxdiff_exptl_absorpt_empirical_details
;
Empirical correction (ABSPACK) includes:
- Absorption correction using spherical harmonics
- Frame scaling
;
_oxdiff_exptl_absorpt_empirical_full_max 1.646
_oxdiff_exptl_absorpt_empirical_full_min 0.651

loop_
_space_group_symop_operation_xyz
'x, y, z'
'-x, y, -z+1/2'
'x+1/2, y+1/2, z'
'-x+1/2, y+1/2, -z+1/2'
'-x, -y, -z'
'x, -y, z-1/2'
'-x+1/2, -y+1/2, -z'
'x+1/2, -y+1/2, z-1/2'

loop_
_atom_site_label
_atom_site_type_symbol
_atom_site_fract_x
_atom_site_fract_y
_atom_site_fract_z
_atom_site_U_iso_or_equiv
_atom_site_adp_type
_atom_site_occupancy
_atom_site_site_symmetry_order
_atom_site_calc_flag
_atom_site_refinement_flags_posn
_atom_site_refinement_flags_adp
_atom_site_refinement_flags_occupancy
_atom_site_disorder_assembly
_atom_site_disorder_group
S1 S 0.500000 1.01300(4) 0.750000 0.0238(2) Uani 1 2 d S T P . .
O1 O 0.57811(12) 1.05489(9) 0.73356(10) 0.0349(4) Uani 1 1 d . . . . .
N1 N 0.31867(13) 0.58830(10) 0.24968(12) 0.0287(5) Uani 1 1 d . . . . .
C1 C 0.27309(15) 0.60730(12) 0.14997(14) 0.0245(5) Uani 1 1 d . . . . .
C2 C 0.20291(15) 0.66188(13) 0.12988(16) 0.0304(5) Uani 1 1 d . . . . .
H2 H 0.184872 0.685041 0.181539 0.037 Uiso 1 1 calc R U . . .
C3 C 0.15997(16) 0.68169(13) 0.03319(16) 0.0338(6) Uani 1 1 d . . . . .
H3 H 0.113812 0.718551 0.020542 0.041 Uiso 1 1 calc R U . . .
C4 C 0.18491(17) 0.64737(13) -0.04447(16) 0.0348(6) Uani 1 1 d . . . . .
H4 H 0.155975 0.660995 -0.109180 0.042 Uiso 1 1 calc R U . . .
C5 C 0.25316(17) 0.59269(14) -0.02509(16) 0.0347(6) Uani 1 1 d . . . . .
H5 H 0.269040 0.568660 -0.077388 0.042 Uiso 1 1 calc R U . . .
C6 C 0.29847(16) 0.57287(12) 0.07058(16) 0.0291(5) Uani 1 1 d . . . . .
H6 H 0.345662 0.536820 0.082357 0.035 Uiso 1 1 calc R U . . .
C7 C 0.35037(15) 0.51477(12) 0.27606(15) 0.0245(5) Uani 1 1 d . . . . .
C8 C 0.43427(16) 0.50142(13) 0.34774(16) 0.0319(5) Uani 1 1 d . . . . .
H8 H 0.471064 0.541233 0.377975 0.038 Uiso 1 1 calc R U . . .
C9 C 0.46325(18) 0.42999(14) 0.37426(18) 0.0400(6) Uani 1 1 d . . . . .
H9 H 0.519107 0.421749 0.422698 0.048 Uiso 1 1 calc R U . . .
C10 C 0.4093(2) 0.36992(14) 0.3288(2) 0.0449(7) Uani 1 1 d . . . . .
H10 H 0.428691 0.321660 0.347551 0.054 Uiso 1 1 calc R U . . .
C11 C 0.32758(18) 0.38185(14) 0.25665(17) 0.0378(6) Uani 1 1 d . . . . .
H11 H 0.292572 0.341727 0.224809 0.045 Uiso 1 1 calc R U . . .
C12 C 0.29714(16) 0.45396(12) 0.23108(16) 0.0303(5) Uani 1 1 d . . . . .
H12 H 0.240633 0.461830 0.183440 0.036 Uiso 1 1 calc R U . . .
C13 C 0.32416(15) 0.63957(12) 0.41324(15) 0.0270(5) Uani 1 1 d . . . . .
H13 H 0.295806 0.596586 0.428964 0.032 Uiso 1 1 calc R U . . .
C14 C 0.34794(15) 0.69627(12) 0.48179(14) 0.0257(5) Uani 1 1 d . . . . .
H14 H 0.336292 0.690506 0.543570 0.031 Uiso 1 1 calc R U . . .
C15 C 0.38903(14) 0.76189(12) 0.45992(14) 0.0236(5) Uani 1 1 d . . . . .
C16 C 0.40687(15) 0.76833(12) 0.36692(14) 0.0274(5) Uani 1 1 d . . . . .
H16 H 0.434089 0.811666 0.350611 0.033 Uiso 1 1 calc R U . . .
C17 C 0.38465(15) 0.71122(12) 0.29872(15) 0.0284(5) Uani 1 1 d . . . . .
H17 H 0.398097 0.716242 0.237672 0.034 Uiso 1 1 calc R U . . .
C18 C 0.34241(15) 0.64642(12) 0.32072(14) 0.0252(5) Uani 1 1 d . . . . .
C19 C 0.41293(14) 0.82455(12) 0.53121(14) 0.0226(5) Uani 1 1 d . . . . .
C20 C 0.40135(15) 0.89779(12) 0.49591(15) 0.0253(5) Uani 1 1 d . . . . .
H20 H 0.377216 0.905669 0.428552 0.030 Uiso 1 1 calc R U . . .
C21 C 0.42445(15) 0.95870(12) 0.55746(15) 0.0245(5) Uani 1 1 d . . . . .
H21 H 0.415136 1.006897 0.532888 0.029 Uiso 1 1 calc R U . . .
C22 C 0.46213(14) 0.94522(11) 0.65744(14) 0.0223(5) Uani 1 1 d . . . . .
C23 C 0.47672(14) 0.87321(11) 0.69596(14) 0.0200(5) Uani 1 1 d . . . . .
C24 C 0.44945(14) 0.81289(11) 0.63312(14) 0.0214(5) Uani 1 1 d . . . . .
H24 H 0.455362 0.764843 0.658453 0.026 Uiso 1 1 calc R U . . .

loop_
_atom_site_aniso_label
_atom_site_aniso_U_11
_atom_site_aniso_U_22
_atom_site_aniso_U_33
_atom_site_aniso_U_23
_atom_site_aniso_U_13
_atom_site_aniso_U_12
S1 0.0344(5) 0.0179(4) 0.0193(4) 0.000 0.0075(3) 0.000
O1 0.0508(10) 0.0265(9) 0.0276(9) 0.0002(7) 0.0107(7) -0.0139(7)
N1 0.0374(11) 0.0225(11) 0.0205(10) -0.0033(8) -0.0026(8) 0.0008(8)
C1 0.0293(12) 0.0239(12) 0.0183(11) -0.0036(9) 0.0025(9) -0.0037(9)
C2 0.0312(13) 0.0346(14) 0.0240(12) -0.0047(10) 0.0044(10) 0.0013(10)
C3 0.0314(13) 0.0325(14) 0.0328(13) 0.0029(11) -0.0004(10) 0.0022(10)
C4 0.0472(15) 0.0338(14) 0.0192(12) 0.0028(10) 0.0008(10) -0.0116(11)
C5 0.0468(15) 0.0365(15) 0.0237(12) -0.0070(11) 0.0144(11) -0.0112(12)
C6 0.0302(12) 0.0275(13) 0.0296(12) -0.0022(10) 0.0081(10) -0.0012(10)
C7 0.0284(12) 0.0254(12) 0.0197(11) -0.0032(9) 0.0065(9) 0.0001(9)
C8 0.0283(12) 0.0314(13) 0.0336(13) -0.0061(11) 0.0035(10) 0.0008(10)
C9 0.0337(14) 0.0425(16) 0.0420(15) 0.0037(13) 0.0066(11) 0.0107(12)
C10 0.0622(19) 0.0280(14) 0.0531(17) 0.0072(13) 0.0305(15) 0.0159(13)
C11 0.0499(16) 0.0323(15) 0.0355(14) -0.0051(12) 0.0186(12) -0.0081(12)
C12 0.0350(13) 0.0296(14) 0.0257(12) -0.0038(10) 0.0067(10) -0.0040(10)
C13 0.0324(12) 0.0222(12) 0.0236(11) 0.0016(10) 0.0022(9) -0.0028(9)
C14 0.0335(12) 0.0269(13) 0.0154(11) -0.0017(9) 0.0039(9) 0.0009(10)
C15 0.0269(11) 0.0225(12) 0.0190(11) 0.0015(9) 0.0015(9) 0.0035(9)
C16 0.0357(13) 0.0245(12) 0.0195(11) 0.0010(10) 0.0027(9) -0.0037(10)
C17 0.0363(13) 0.0303(13) 0.0177(11) -0.0005(10) 0.0052(9) -0.0013(10)
C18 0.0293(12) 0.0231(12) 0.0192(11) -0.0040(9) -0.0012(9) 0.0015(9)
C19 0.0246(11) 0.0236(12) 0.0190(11) -0.0013(9) 0.0043(9) 0.0015(9)
C20 0.0314(12) 0.0252(12) 0.0170(11) 0.0032(9) 0.0021(9) 0.0036(9)
C21 0.0339(12) 0.0193(12) 0.0203(11) 0.0034(9) 0.0069(9) 0.0040(9)
C22 0.0278(12) 0.0194(11) 0.0208(11) -0.0008(9) 0.0083(9) 0.0014(9)
C23 0.0228(11) 0.0197(11) 0.0179(10) 0.0000(9) 0.0058(8) 0.0009(8)
C24 0.0269(11) 0.0166(11) 0.0205(11) 0.0019(9) 0.0058(9) 0.0020(9)

loop_
_atom_type_symbol
_atom_type_description
_atom_type_scat_dispersion_real
_atom_type_scat_dispersion_imag
_atom_type_scat_source
C C 0.0033 0.0016 'International Tables Vol C Tables 4.2.6.8 and 6.1.1.4'
H H 0.0000 0.0000 'International Tables Vol C Tables 4.2.6.8 and 6.1.1.4'
N N 0.0061 0.0033 'International Tables Vol C Tables 4.2.6.8 and 6.1.1.4'
O O 0.0106 0.0060 'International Tables Vol C Tables 4.2.6.8 and 6.1.1.4'
S S 0.1246 0.1234 'International Tables Vol C Tables 4.2.6.8 and 6.1.1.4'

loop_
_geom_angle_atom_site_label_1
_geom_angle_atom_site_label_2
_geom_angle_atom_site_label_3
_geom_angle
_geom_angle_site_symmetry_1
_geom_angle_site_symmetry_3
_geom_angle_publ_flag
O1 S1 O1 116.62(14) . 2_656 ?
O1 S1 C22 110.97(9) . . ?
O1 S1 C22 111.65(9) . 2_656 ?
O1 S1 C22 110.96(9) 2_656 2_656 ?
O1 S1 C22 111.65(9) 2_656 . ?
C22 S1 C22 92.47(14) 2_656 . ?
C7 N1 C1 121.18(16) . . ?
C7 N1 C18 119.84(17) . . ?
C18 N1 C1 118.55(17) . . ?
C2 C1 N1 120.04(18) . . ?
C2 C1 C6 118.7(2) . . ?
C6 C1 N1 121.25(19) . . ?
C1 C2 H2 119.9 . . ?
C3 C2 C1 120.2(2) . . ?
C3 C2 H2 119.9 . . ?
C2 C3 H3 119.6 . . ?
C4 C3 C2 120.8(2) . . ?
C4 C3 H3 119.6 . . ?
C3 C4 H4 120.4 . . ?
C5 C4 C3 119.2(2) . . ?
C5 C4 H4 120.4 . . ?
C4 C5 H5 119.4 . . ?
C4 C5 C6 121.2(2) . . ?
C6 C5 H5 119.4 . . ?
C1 C6 H6 120.1 . . ?
C5 C6 C1 119.8(2) . . ?
C5 C6 H6 120.1 . . ?
C8 C7 N1 121.14(19) . . ?
C8 C7 C12 118.4(2) . . ?
C12 C7 N1 120.4(2) . . ?
C7 C8 H8 119.7 . . ?
C9 C8 C7 120.7(2) . . ?
C9 C8 H8 119.7 . . ?
C8 C9 H9 119.9 . . ?
C8 C9 C10 120.2(2) . . ?
C10 C9 H9 119.9 . . ?
C9 C10 H10 120.0 . . ?
C11 C10 C9 120.0(2) . . ?
C11 C10 H10 120.0 . . ?
C10 C11 H11 120.1 . . ?
C10 C11 C12 119.9(2) . . ?
C12 C11 H11 120.1 . . ?
C7 C12 H12 119.6 . . ?
C11 C12 C7 120.7(2) . . ?
C11 C12 H12 119.6 . . ?
C14 C13 H13 119.8 . . ?
C14 C13 C18 120.5(2) . . ?
C18 C13 H13 119.8 . . ?
C13 C14 H14 119.4 . . ?
C13 C14 C15 121.18(18) . . ?
C15 C14 H14 119.4 . . ?
C14 C15 C16 117.96(19) . . ?
C14 C15 C19 122.31(17) . . ?
C16 C15 C19 119.73(19) . . ?
C15 C16 H16 119.5 . . ?
C17 C16 C15 121.0(2) . . ?
C17 C16 H16 119.5 . . ?
C16 C17 H17 119.7 . . ?
C16 C17 C18 120.55(18) . . ?
C18 C17 H17 119.7 . . ?
C13 C18 N1 120.99(19) . . ?
C17 C18 N1 120.21(18) . . ?
C17 C18 C13 118.80(19) . . ?
C20 C19 C15 119.26(18) . . ?
C20 C19 C24 118.58(19) . . ?
C24 C19 C15 122.13(19) . . ?
C19 C20 H20 118.8 . . ?
C21 C20 C19 122.46(19) . . ?
C21 C20 H20 118.8 . . ?
C20 C21 H21 121.3 . . ?
C20 C21 C22 117.5(2) . . ?
C22 C21 H21 121.3 . . ?
C21 C22 S1 126.15(16) . . ?
C21 C22 C23 122.20(18) . . ?
C23 C22 S1 111.63(14) . . ?
C22 C23 C23 112.11(11) . 2_656 ?
C24 C23 C22 119.21(18) . . ?
C24 C23 C23 128.67(12) . 2_656 ?
C19 C24 H24 120.0 . . ?
C23 C24 C19 119.97(19) . . ?
C23 C24 H24 120.0 . . ?

loop_
_geom_bond_atom_site_label_1
_geom_bond_atom_site_label_2
_geom_bond_distance
_geom_bond_site_symmetry_2
_geom_bond_publ_flag
S1 O1 1.4345(15) . ?
S1 O1 1.4345(15) 2_656 ?
S1 C22 1.763(2) 2_656 ?
S1 C22 1.763(2) . ?
N1 C1 1.427(3) . ?
N1 C7 1.419(3) . ?
N1 C18 1.424(3) . ?
C1 C2 1.395(3) . ?
C1 C6 1.404(3) . ?
C2 H2 0.9300 . ?
C2 C3 1.386(3) . ?
C3 H3 0.9300 . ?
C3 C4 1.379(3) . ?
C4 H4 0.9300 . ?
C4 C5 1.377(4) . ?
C5 H5 0.9300 . ?
C5 C6 1.381(3) . ?
C6 H6 0.9300 . ?
C7 C8 1.392(3) . ?
C7 C12 1.396(3) . ?
C8 H8 0.9300 . ?
C8 C9 1.374(3) . ?
C9 H9 0.9300 . ?
C9 C10 1.392(4) . ?
C10 H10 0.9300 . ?
C10 C11 1.370(4) . ?
C11 H11 0.9300 . ?
C11 C12 1.388(3) . ?
C12 H12 0.9300 . ?
C13 H13 0.9300 . ?
C13 C14 1.383(3) . ?
C13 C18 1.395(3) . ?
C14 H14 0.9300 . ?
C14 C15 1.394(3) . ?
C15 C16 1.398(3) . ?
C15 C19 1.487(3) . ?
C16 H16 0.9300 . ?
C16 C17 1.384(3) . ?
C17 H17 0.9300 . ?
C17 C18 1.390(3) . ?
C19 C20 1.403(3) . ?
C19 C24 1.407(3) . ?
C20 H20 0.9300 . ?
C20 C21 1.382(3) . ?
C21 H21 0.9300 . ?
C21 C22 1.389(3) . ?
C22 C23 1.399(3) . ?
C23 C23 1.493(4) 2_656 ?
C23 C24 1.390(3) . ?
C24 H24 0.9300 . ?

loop_
_geom_torsion_atom_site_label_1
_geom_torsion_atom_site_label_2
_geom_torsion_atom_site_label_3
_geom_torsion_atom_site_label_4
_geom_torsion
_geom_torsion_site_symmetry_1
_geom_torsion_site_symmetry_2
_geom_torsion_site_symmetry_3
_geom_torsion_site_symmetry_4
_geom_torsion_publ_flag
S1 C22 C23 C23 -2.0(3) . . . 2_656 ?
S1 C22 C23 C24 179.06(14) . . . . ?
O1 S1 C22 C21 -63.3(2) . . . . ?
O1 S1 C22 C21 68.6(2) 2_656 . . . ?
O1 S1 C22 C23 -112.99(15) 2_656 . . . ?
O1 S1 C22 C23 115.07(15) . . . . ?
N1 C1 C2 C3 178.5(2) . . . . ?
N1 C1 C6 C5 -179.8(2) . . . . ?
N1 C7 C8 C9 178.6(2) . . . . ?
N1 C7 C12 C11 -179.86(18) . . . . ?
C1 N1 C7 C8 142.9(2) . . . . ?
C1 N1 C7 C12 -37.8(3) . . . . ?
C1 N1 C18 C13 135.1(2) . . . . ?
C1 N1 C18 C17 -45.1(3) . . . . ?
C1 C2 C3 C4 0.8(3) . . . . ?
C2 C1 C6 C5 -0.8(3) . . . . ?
C2 C3 C4 C5 0.2(3) . . . . ?
C3 C4 C5 C6 -1.5(3) . . . . ?
C4 C5 C6 C1 1.8(3) . . . . ?
C6 C1 C2 C3 -0.4(3) . . . . ?
C7 N1 C1 C2 147.3(2) . . . . ?
C7 N1 C1 C6 -33.7(3) . . . . ?
C7 N1 C18 C13 -52.4(3) . . . . ?
C7 N1 C18 C17 127.4(2) . . . . ?
C7 C8 C9 C10 0.6(3) . . . . ?
C8 C7 C12 C11 -0.5(3) . . . . ?
C8 C9 C10 C11 0.8(4) . . . . ?
C9 C10 C11 C12 -2.1(3) . . . . ?
C10 C11 C12 C7 2.0(3) . . . . ?
C12 C7 C8 C9 -0.7(3) . . . . ?
C13 C14 C15 C16 -0.9(3) . . . . ?
C13 C14 C15 C19 178.3(2) . . . . ?
C14 C13 C18 N1 179.7(2) . . . . ?
C14 C13 C18 C17 -0.1(3) . . . . ?
C14 C15 C16 C17 -0.2(3) . . . . ?
C14 C15 C19 C20 -143.5(2) . . . . ?
C14 C15 C19 C24 38.4(3) . . . . ?
C15 C16 C17 C18 1.1(3) . . . . ?
C15 C19 C20 C21 -178.24(18) . . . . ?
C15 C19 C24 C23 175.64(18) . . . . ?
C16 C15 C19 C20 35.8(3) . . . . ?
C16 C15 C19 C24 -142.4(2) . . . . ?
C16 C17 C18 N1 179.2(2) . . . . ?
C16 C17 C18 C13 -1.0(3) . . . . ?
C18 N1 C1 C2 -40.3(3) . . . . ?
C18 N1 C1 C6 138.7(2) . . . . ?
C18 N1 C7 C8 -29.4(3) . . . . ?
C18 N1 C7 C12 149.90(19) . . . . ?
C18 C13 C14 C15 1.1(3) . . . . ?
C19 C15 C16 C17 -179.4(2) . . . . ?
C19 C20 C21 C22 1.3(3) . . . . ?
C20 C19 C24 C23 -2.5(3) . . . . ?
C20 C21 C22 S1 178.20(15) . . . . ?
C20 C21 C22 C23 0.0(3) . . . . ?
C21 C22 C23 C23 176.5(2) . . . 2_656 ?
C21 C22 C23 C24 -2.5(3) . . . . ?
C22 S1 C22 C21 -177.6(2) 2_656 . . . ?
C22 S1 C22 C23 0.74(10) 2_656 . . . ?
C22 C23 C24 C19 3.8(3) . . . . ?
C23 C23 C24 C19 -175.0(2) 2_656 . . . ?
C24 C19 C20 C21 0.0(3) . . . . ?
